data_4315721
loop_
_publ_author_name
'Damijana Urankar'
'Balazs Pinter'
'Andrej Pevec'
'Frank De Proft'
'Iztok Turel'
'Janez Ko\<smrlj'

_publ_contact_author_address
;
Faculty of Chemistry and Chemical Technology
University of Ljubljana
A\<sker\<ceva 5, P. O. Box 537
1000 Ljubljana
Slovenia
;
_publ_contact_author_email janez.kosmrlj@fkkt.uni-lj.si
_publ_contact_author_name 'Janez Ko\<smrlj'
_publ_section_title
;
 Click-Triazole N2 Coordination to Transition-Metal Ions Is Assisted by a
 Pendant Pyridine Substituent
;
_journal_name_full 'Inorganic Chemistry'
_journal_page_first 4820
_journal_page_last 4829
_journal_paper_doi 10.1021/ic902354e
_journal_volume 49
_journal_year 2010
_chemical_formula_sum 'C28 H24 Ag2 N10 O6'
_chemical_formula_weight 812.31
_chemical_name_systematic
;
 ?
;
_space_group_IT_number 14
_symmetry_cell_setting monoclinic
_symmetry_space_group_name_Hall '-P 2ybc'
_symmetry_space_group_name_H-M 'P 1 21/c 1'
_atom_sites_solution_hydrogens geom
_atom_sites_solution_primary direct
_atom_sites_solution_secondary difmap
_audit_creation_method SHELXL-97
_cell_angle_alpha 90.00
_cell_angle_beta 103.0980(10)
_cell_angle_gamma 90.00
_cell_formula_units_Z 2
_cell_length_a 11.2169(2)
_cell_length_b 9.4764(2)
_cell_length_c 14.7408(3)
_cell_measurement_reflns_used 3569
_cell_measurement_temperature 293(2)
_cell_measurement_theta_max 27.48
_cell_measurement_theta_min 2.55
_cell_volume 1526.12(5)
_computing_cell_refinement 'DENZO and SCALEPACK (Otwinowski & Minor, 1997)'
_computing_data_collection 'COLLECT (Nonius, 1998)'
_computing_data_reduction 'DENZO and SCALEPACK'
_computing_publication_material 'WinGX (Farrugia, 1999)'
_computing_structure_refinement 'SHELXL-97 (Sheldrick, 2008)'
_computing_structure_solution 'SIR-92 (Giacovazzo, 1993)'
_diffrn_ambient_temperature 293(2)
_diffrn_measured_fraction_theta_full 0.991
_diffrn_measured_fraction_theta_max 0.991
_diffrn_measurement_device_type
;
Nonius KappaCCD area-detector diffractometer
;
_diffrn_measurement_method '\w scans'
_diffrn_radiation_monochromator graphite
_diffrn_radiation_source 'fine-focus sealed tube'
_diffrn_radiation_type MoK\a
_diffrn_radiation_wavelength 0.71073
_diffrn_reflns_av_R_equivalents 0.033
_diffrn_reflns_av_sigmaI/netI 0.0275
_diffrn_reflns_limit_h_max 14
_diffrn_reflns_limit_h_min -14
_diffrn_reflns_limit_k_max 12
_diffrn_reflns_limit_k_min -10
_diffrn_reflns_limit_l_max 19
_diffrn_reflns_limit_l_min -19
_diffrn_reflns_number 22089
_diffrn_reflns_theta_full 27.48
_diffrn_reflns_theta_max 27.48
_diffrn_reflns_theta_min 2.85
_exptl_absorpt_coefficient_mu 1.343
_exptl_absorpt_correction_T_max 0.8774
_exptl_absorpt_correction_T_min 0.4996
_exptl_absorpt_correction_type multi-scan
_exptl_absorpt_process_details 'SCALEPACK (Otwinowski & Minor, 1997)'
_exptl_crystal_colour colorless
_exptl_crystal_density_diffrn 1.768
_exptl_crystal_density_method 'not measured'
_exptl_crystal_description block
_exptl_crystal_F_000 808
_exptl_crystal_size_max 0.60
_exptl_crystal_size_mid 0.10
_exptl_crystal_size_min 0.10
_refine_diff_density_max 0.407
_refine_diff_density_min -0.962
_refine_diff_density_rms 0.080
_refine_ls_extinction_method none
_refine_ls_goodness_of_fit_ref 1.054
_refine_ls_hydrogen_treatment constr
_refine_ls_matrix_type full
_refine_ls_number_parameters 208
_refine_ls_number_reflns 3472
_refine_ls_number_restraints 0
_refine_ls_restrained_S_all 1.054
_refine_ls_R_factor_all 0.0416
_refine_ls_R_factor_gt 0.0321
_refine_ls_shift/su_max 0.001
_refine_ls_shift/su_mean 0.0001
_refine_ls_structure_factor_coef Fsqd
_refine_ls_weighting_details 'calc w=1/[\s^2^(Fo^2^)+(0.0346P)^2^+1.4555P] where P=(Fo^2^+2Fc^2^)/3'
_refine_ls_weighting_scheme calc
_refine_ls_wR_factor_gt 0.0762
_refine_ls_wR_factor_ref 0.0811
_reflns_number_gt 2921
_reflns_number_total 3472
_reflns_threshold_expression >2\s(I)
_cod_data_source_file ic902354e_si_001_1.cif
_cod_data_source_block 5
_cod_database_code 4315721

loop_
_symmetry_equiv_pos_as_xyz
'x, y, z'
'-x, y+1/2, -z+1/2'
'-x, -y, -z'
'x, -y-1/2, z-1/2'

loop_
_atom_site_label
_atom_site_type_symbol
_atom_site_fract_x
_atom_site_fract_y
_atom_site_fract_z
_atom_site_U_iso_or_equiv
_atom_site_adp_type
_atom_site_occupancy
_atom_site_symmetry_multiplicity
_atom_site_calc_flag
_atom_site_refinement_flags
_atom_site_disorder_assembly
_atom_site_disorder_group
Ag1 Ag 0.844521(19) 0.08358(2) 0.420578(17) 0.04592(10) Uani 1 1 d . . .
N1 N 0.78222(19) -0.2045(2) 0.51936(14) 0.0332(4) Uani 1 1 d . . .
N2 N 0.8744(2) -0.1120(2) 0.53158(16) 0.0373(5) Uani 1 1 d . . .
N3 N 0.97328(19) -0.1797(2) 0.57661(15) 0.0356(5) Uani 1 1 d . . .
N4 N 0.6923(2) -0.0520(2) 0.33482(15) 0.0340(4) Uani 1 1 d . . .
C1 C 0.6570(2) -0.1565(3) 0.47842(18) 0.0380(6) Uani 1 1 d . . .
H1A H 0.6449 -0.0652 0.5047 0.046 Uiso 1 1 calc R . .
H1B H 0.5999 -0.2220 0.4962 0.046 Uiso 1 1 calc R . .
C2 C 0.6271(2) -0.1441(3) 0.37368(17) 0.0331(5) Uani 1 1 d . . .
C3 C 0.5304(3) -0.2192(3) 0.3211(2) 0.0451(6) Uani 1 1 d . . .
H3 H 0.4876 -0.2833 0.3494 0.054 Uiso 1 1 calc R . .
C4 C 0.4979(3) -0.1982(4) 0.2260(2) 0.0530(8) Uani 1 1 d . . .
H4 H 0.4324 -0.2475 0.1897 0.064 Uiso 1 1 calc R . .
C5 C 0.5628(3) -0.1043(3) 0.1856(2) 0.0444(6) Uani 1 1 d . . .
H5 H 0.5419 -0.0877 0.1218 0.053 Uiso 1 1 calc R . .
C6 C 0.6597(3) -0.0350(3) 0.24192(19) 0.0399(6) Uani 1 1 d . . .
H6 H 0.7052 0.0268 0.2142 0.048 Uiso 1 1 calc R . .
C4A C 0.9431(2) -0.3145(3) 0.59383(17) 0.0327(5) Uani 1 1 d . . .
C5A C 0.8205(2) -0.3306(3) 0.55590(17) 0.0348(5) Uani 1 1 d . . .
H5A H 0.7738 -0.4118 0.5556 0.042 Uiso 1 1 calc R . .
C1B C 1.0322(3) -0.4146(3) 0.64779(19) 0.0374(6) Uani 1 1 d . . .
C2B C 1.1272(3) -0.3674(4) 0.7186(2) 0.0544(8) Uani 1 1 d . . .
H2B H 1.1354 -0.2717 0.7326 0.065 Uiso 1 1 calc R . .
C3B C 1.2100(3) -0.4637(5) 0.7683(3) 0.0687(10) Uani 1 1 d . . .
H3B H 1.2743 -0.4324 0.8154 0.082 Uiso 1 1 calc R . .
C4B C 1.1973(4) -0.6043(5) 0.7482(3) 0.0709(12) Uani 1 1 d . . .
H4B H 1.2538 -0.6682 0.7812 0.085 Uiso 1 1 calc R . .
C5B C 1.1024(4) -0.6517(4) 0.6801(3) 0.0667(10) Uani 1 1 d . . .
H5B H 1.0936 -0.7478 0.6679 0.080 Uiso 1 1 calc R . .
C6B C 1.0193(3) -0.5579(3) 0.6293(2) 0.0496(7) Uani 1 1 d . . .
H6B H 0.9549 -0.5908 0.5828 0.059 Uiso 1 1 calc R . .
N5 N 0.6786(2) 0.2891(2) 0.50822(16) 0.0414(5) Uani 1 1 d . . .
O1 O 0.7738(3) 0.3009(3) 0.4812(3) 0.0935(10) Uani 1 1 d . . .
O2 O 0.6358(3) 0.3908(3) 0.5426(2) 0.0738(8) Uani 1 1 d . . .
O3 O 0.6210(3) 0.1784(3) 0.4939(2) 0.0737(7) Uani 1 1 d . . .

loop_
_atom_site_aniso_label
_atom_site_aniso_U_11
_atom_site_aniso_U_22
_atom_site_aniso_U_33
_atom_site_aniso_U_23
_atom_site_aniso_U_13
_atom_site_aniso_U_12
Ag1 0.03469(13) 0.03520(13) 0.06482(17) 0.00644(9) 0.00491(10) -0.00813(8)
N1 0.0280(10) 0.0340(10) 0.0369(11) 0.0046(9) 0.0057(8) -0.0044(8)
N2 0.0311(11) 0.0332(11) 0.0456(12) 0.0076(9) 0.0044(9) -0.0038(9)
N3 0.0300(11) 0.0331(11) 0.0423(11) 0.0067(9) 0.0051(9) -0.0032(9)
N4 0.0309(11) 0.0314(10) 0.0389(11) 0.0012(9) 0.0065(9) -0.0034(9)
C1 0.0275(12) 0.0458(15) 0.0415(14) 0.0077(12) 0.0093(10) 0.0027(11)
C2 0.0264(12) 0.0326(12) 0.0400(13) 0.0032(10) 0.0066(10) 0.0011(10)
C3 0.0395(15) 0.0472(16) 0.0475(15) 0.0045(13) 0.0075(12) -0.0141(13)
C4 0.0446(16) 0.0622(19) 0.0467(16) -0.0033(14) -0.0009(13) -0.0166(15)
C5 0.0451(16) 0.0475(16) 0.0382(14) 0.0022(12) 0.0045(12) -0.0024(13)
C6 0.0434(15) 0.0341(13) 0.0429(14) 0.0046(11) 0.0111(11) -0.0009(12)
C4A 0.0346(13) 0.0292(12) 0.0356(12) 0.0049(10) 0.0104(10) -0.0008(10)
C5A 0.0370(13) 0.0301(12) 0.0376(13) 0.0036(10) 0.0094(10) -0.0055(10)
C1B 0.0349(13) 0.0381(14) 0.0408(13) 0.0103(11) 0.0117(11) 0.0029(11)
C2B 0.0489(18) 0.0539(18) 0.0557(18) 0.0145(15) 0.0024(14) -0.0034(15)
C3B 0.050(2) 0.091(3) 0.059(2) 0.030(2) -0.0010(16) 0.004(2)
C4B 0.070(3) 0.079(3) 0.069(2) 0.038(2) 0.027(2) 0.038(2)
C5B 0.086(3) 0.0497(19) 0.071(2) 0.0153(17) 0.032(2) 0.0278(19)
C6B 0.0592(19) 0.0395(15) 0.0518(17) 0.0050(13) 0.0162(15) 0.0076(14)
N5 0.0433(13) 0.0393(12) 0.0426(12) -0.0054(10) 0.0117(10) -0.0013(10)
O1 0.0685(18) 0.082(2) 0.148(3) -0.0407(19) 0.0619(19) -0.0223(15)
O2 0.097(2) 0.0481(13) 0.0930(18) -0.0217(13) 0.0571(16) -0.0054(13)
O3 0.0751(18) 0.0446(13) 0.106(2) -0.0159(13) 0.0307(15) -0.0126(12)

loop_
_atom_type_symbol
_atom_type_description
_atom_type_scat_dispersion_real
_atom_type_scat_dispersion_imag
_atom_type_scat_source
C C 0.0033 0.0016 'International Tables Vol C Tables 4.2.6.8 and 6.1.1.4'
H H 0.0000 0.0000 'International Tables Vol C Tables 4.2.6.8 and 6.1.1.4'
N N 0.0061 0.0033 'International Tables Vol C Tables 4.2.6.8 and 6.1.1.4'
O O 0.0106 0.0060 'International Tables Vol C Tables 4.2.6.8 and 6.1.1.4'
Ag Ag -0.8971 1.1015 'International Tables Vol C Tables 4.2.6.8 and 6.1.1.4'

loop_
_geom_angle_atom_site_label_1
_geom_angle_atom_site_label_2
_geom_angle_atom_site_label_3
_geom_angle
_geom_angle_site_symmetry_1
_geom_angle_site_symmetry_3
_geom_angle_publ_flag
N3 Ag1 N4 144.06(8) 3_756 . ?
N3 Ag1 N2 108.14(7) 3_756 . ?
N4 Ag1 N2 85.16(7) . . ?
N3 Ag1 O1 91.22(9) 3_756 . ?
N4 Ag1 O1 114.40(9) . . ?
N2 Ag1 O1 113.58(11) . . ?
N2 N1 C5A 111.3(2) . . ?
N2 N1 C1 119.4(2) . . ?
C5A N1 C1 129.0(2) . . ?
N3 N2 N1 106.6(2) . . ?
N3 N2 Ag1 132.49(16) . . ?
N1 N2 Ag1 114.99(15) . . ?
N2 N3 C4A 109.5(2) . . ?
N2 N3 Ag1 118.22(16) . 3_756 ?
C4A N3 Ag1 130.23(17) . 3_756 ?
C6 N4 C2 117.5(2) . . ?
C6 N4 Ag1 119.64(17) . . ?
C2 N4 Ag1 122.71(17) . . ?
N1 C1 C2 114.5(2) . . ?
N1 C1 H1A 108.6 . . ?
C2 C1 H1A 108.6 . . ?
N1 C1 H1B 108.6 . . ?
C2 C1 H1B 108.6 . . ?
H1A C1 H1B 107.6 . . ?
N4 C2 C3 121.9(2) . . ?
N4 C2 C1 118.0(2) . . ?
C3 C2 C1 120.0(2) . . ?
C2 C3 C4 119.4(3) . . ?
C2 C3 H3 120.3 . . ?
C4 C3 H3 120.3 . . ?
C5 C4 C3 119.4(3) . . ?
C5 C4 H4 120.3 . . ?
C3 C4 H4 120.3 . . ?
C4 C5 C6 118.2(3) . . ?
C4 C5 H5 120.9 . . ?
C6 C5 H5 120.9 . . ?
N4 C6 C5 123.6(3) . . ?
N4 C6 H6 118.2 . . ?
C5 C6 H6 118.2 . . ?
N3 C4A C5A 107.3(2) . . ?
N3 C4A C1B 122.6(2) . . ?
C5A C4A C1B 130.1(2) . . ?
N1 C5A C4A 105.4(2) . . ?
N1 C5A H5A 127.3 . . ?
C4A C5A H5A 127.3 . . ?
C2B C1B C6B 119.5(3) . . ?
C2B C1B C4A 120.7(3) . . ?
C6B C1B C4A 119.8(3) . . ?
C1B C2B C3B 119.6(3) . . ?
C1B C2B H2B 120.2 . . ?
C3B C2B H2B 120.2 . . ?
C4B C3B C2B 120.2(4) . . ?
C4B C3B H3B 119.9 . . ?
C2B C3B H3B 119.9 . . ?
C5B C4B C3B 120.4(3) . . ?
C5B C4B H4B 119.8 . . ?
C3B C4B H4B 119.8 . . ?
C4B C5B C6B 120.5(4) . . ?
C4B C5B H5B 119.8 . . ?
C6B C5B H5B 119.8 . . ?
C5B C6B C1B 119.8(3) . . ?
C5B C6B H6B 120.1 . . ?
C1B C6B H6B 120.1 . . ?
O3 N5 O1 119.1(3) . . ?
O3 N5 O2 120.0(3) . . ?
O1 N5 O2 120.6(3) . . ?
N5 O1 Ag1 114.8(2) . . ?

loop_
_geom_bond_atom_site_label_1
_geom_bond_atom_site_label_2
_geom_bond_distance
_geom_bond_site_symmetry_2
_geom_bond_publ_flag
Ag1 N3 2.229(2) 3_756 ?
Ag1 N4 2.277(2) . ?
Ag1 N2 2.445(2) . ?
Ag1 O1 2.447(3) . ?
N1 N2 1.336(3) . ?
N1 C5A 1.341(3) . ?
N1 C1 1.469(3) . ?
N2 N3 1.322(3) . ?
N3 C4A 1.361(3) . ?
N3 Ag1 2.229(2) 3_756 ?
N4 C6 1.344(3) . ?
N4 C2 1.347(3) . ?
C1 C2 1.508(4) . ?
C1 H1A 0.9700 . ?
C1 H1B 0.9700 . ?
C2 C3 1.379(4) . ?
C3 C4 1.380(4) . ?
C3 H3 0.9300 . ?
C4 C5 1.369(4) . ?
C4 H4 0.9300 . ?
C5 C6 1.376(4) . ?
C5 H5 0.9300 . ?
C6 H6 0.9300 . ?
C4A C5A 1.371(4) . ?
C4A C1B 1.473(4) . ?
C5A H5A 0.9300 . ?
C1B C2B 1.386(4) . ?
C1B C6B 1.387(4) . ?
C2B C3B 1.387(5) . ?
C2B H2B 0.9300 . ?
C3B C4B 1.365(6) . ?
C3B H3B 0.9300 . ?
C4B C5B 1.364(6) . ?
C4B H4B 0.9300 . ?
C5B C6B 1.379(5) . ?
C5B H5B 0.9300 . ?
C6B H6B 0.9300 . ?
N5 O3 1.225(3) . ?
N5 O1 1.227(3) . ?
N5 O2 1.235(3) . ?

loop_
_geom_torsion_atom_site_label_1
_geom_torsion_atom_site_label_2
_geom_torsion_atom_site_label_3
_geom_torsion_atom_site_label_4
_geom_torsion
_geom_torsion_site_symmetry_1
_geom_torsion_site_symmetry_2
_geom_torsion_site_symmetry_3
_geom_torsion_site_symmetry_4
_geom_torsion_publ_flag
C5A N1 N2 N3 0.0(3) . . . . ?
C1 N1 N2 N3 174.5(2) . . . . ?
C5A N1 N2 Ag1 156.43(16) . . . . ?
C1 N1 N2 Ag1 -29.1(3) . . . . ?
N3 Ag1 N2 N3 -12.9(3) 3_756 . . . ?
N4 Ag1 N2 N3 132.9(2) . . . . ?
O1 Ag1 N2 N3 -112.5(2) . . . . ?
N3 Ag1 N2 N1 -161.56(17) 3_756 . . . ?
N4 Ag1 N2 N1 -15.74(18) . . . . ?
O1 Ag1 N2 N1 98.80(19) . . . . ?
N1 N2 N3 C4A -0.8(3) . . . . ?
Ag1 N2 N3 C4A -151.31(19) . . . . ?
N1 N2 N3 Ag1 164.47(16) . . . 3_756 ?
Ag1 N2 N3 Ag1 13.9(3) . . . 3_756 ?
N3 Ag1 N4 C6 -39.4(3) 3_756 . . . ?
N2 Ag1 N4 C6 -154.0(2) . . . . ?
O1 Ag1 N4 C6 92.3(2) . . . . ?
N3 Ag1 N4 C2 144.69(19) 3_756 . . . ?
N2 Ag1 N4 C2 30.1(2) . . . . ?
O1 Ag1 N4 C2 -83.6(2) . . . . ?
N2 N1 C1 C2 80.5(3) . . . . ?
C5A N1 C1 C2 -106.1(3) . . . . ?
C6 N4 C2 C3 0.1(4) . . . . ?
Ag1 N4 C2 C3 176.1(2) . . . . ?
C6 N4 C2 C1 -175.8(2) . . . . ?
Ag1 N4 C2 C1 0.1(3) . . . . ?
N1 C1 C2 N4 -61.7(3) . . . . ?
N1 C1 C2 C3 122.3(3) . . . . ?
N4 C2 C3 C4 -1.0(5) . . . . ?
C1 C2 C3 C4 174.8(3) . . . . ?
C2 C3 C4 C5 0.6(5) . . . . ?
C3 C4 C5 C6 0.7(5) . . . . ?
C2 N4 C6 C5 1.3(4) . . . . ?
Ag1 N4 C6 C5 -174.8(2) . . . . ?
C4 C5 C6 N4 -1.8(5) . . . . ?
N2 N3 C4A C5A 1.2(3) . . . . ?
Ag1 N3 C4A C5A -161.67(18) 3_756 . . . ?
N2 N3 C4A C1B -176.4(2) . . . . ?
Ag1 N3 C4A C1B 20.7(4) 3_756 . . . ?
N2 N1 C5A C4A 0.7(3) . . . . ?
C1 N1 C5A C4A -173.1(2) . . . . ?
N3 C4A C5A N1 -1.2(3) . . . . ?
C1B C4A C5A N1 176.2(3) . . . . ?
N3 C4A C1B C2B 31.3(4) . . . . ?
C5A C4A C1B C2B -145.7(3) . . . . ?
N3 C4A C1B C6B -150.3(3) . . . . ?
C5A C4A C1B C6B 32.7(4) . . . . ?
C6B C1B C2B C3B 1.7(5) . . . . ?
C4A C1B C2B C3B -179.9(3) . . . . ?
C1B C2B C3B C4B -0.6(6) . . . . ?
C2B C3B C4B C5B -0.9(6) . . . . ?
C3B C4B C5B C6B 1.3(6) . . . . ?
C4B C5B C6B C1B -0.2(5) . . . . ?
C2B C1B C6B C5B -1.3(5) . . . . ?
C4A C1B C6B C5B -179.7(3) . . . . ?
O3 N5 O1 Ag1 -7.8(4) . . . . ?
O2 N5 O1 Ag1 178.1(2) . . . . ?
N3 Ag1 O1 N5 -167.1(3) 3_756 . . . ?
N4 Ag1 O1 N5 38.9(3) . . . . ?
N2 Ag1 O1 N5 -56.7(3) . . . . ?
